data_4021577
loop_
_publ_author_name
'Felix M. Geisler'
'G\"unter Helmchen'

_publ_section_title
;
 Chiral Phosphinooxazolines with a Pentamethylferrocene Backbone-
 Synthesis and Use as Ligands in Asymmetric Catalysis
;
_journal_name_full 'Journal of Organic Chemistry'
_journal_page_first 2486
_journal_page_last 2492
_journal_paper_doi 10.1021/jo0526136
_journal_volume 71
_journal_year 2006
_chemical_formula_sum 'C40 H49 F6 Fe N O P Pd Sb'
_chemical_formula_weight 988.77
_chemical_name_systematic
;
  ?
;
_space_group_IT_number 19
_symmetry_cell_setting orthorhombic
_symmetry_space_group_name_Hall 'P 2ac 2ab'
_symmetry_space_group_name_H-M 'P 21 21 21'
_atom_sites_solution_hydrogens geom
_atom_sites_solution_primary direct
_atom_sites_solution_secondary difmap
_audit_creation_method SHELXL-97
_cell_angle_alpha 90.0
_cell_angle_beta 90.0
_cell_angle_gamma 90.0
_cell_formula_units_Z 4
_cell_length_a 9.7080(7)
_cell_length_b 19.346(1)
_cell_length_c 20.884(2)
_cell_measurement_reflns_used 7082
_cell_measurement_temperature 100(2)
_cell_measurement_theta_max 27.92
_cell_measurement_theta_min 2.22
_cell_volume 3922.2(5)
_computing_cell_refinement 'Bruker SMART'
_computing_data_collection 'Bruker SMART'
_computing_data_reduction 'Bruker SAINT'
_computing_molecular_graphics 'Bruker SHELXTL'
_computing_publication_material 'Bruker SHELXTL'
_computing_structure_refinement 'SHELXL-97 (Sheldrick, 1997)'
_computing_structure_solution 'SHELXS-97 (Sheldrick, 1990)'
_diffrn_ambient_temperature 100(2)
_diffrn_measured_fraction_theta_full 0.999
_diffrn_measured_fraction_theta_max 0.999
_diffrn_measurement_device_type 'CCD area detector'
_diffrn_measurement_method 'phi and omega scans'
_diffrn_radiation_monochromator graphite
_diffrn_radiation_source 'fine-focus sealed tube'
_diffrn_radiation_type MoK\a
_diffrn_radiation_wavelength 0.71073
_diffrn_reflns_av_R_equivalents 0.0374
_diffrn_reflns_av_sigmaI/netI 0.0301
_diffrn_reflns_limit_h_max 12
_diffrn_reflns_limit_h_min -12
_diffrn_reflns_limit_k_max 25
_diffrn_reflns_limit_k_min -25
_diffrn_reflns_limit_l_max 27
_diffrn_reflns_limit_l_min -27
_diffrn_reflns_number 40323
_diffrn_reflns_theta_full 27.88
_diffrn_reflns_theta_max 27.88
_diffrn_reflns_theta_min 1.43
_exptl_absorpt_coefficient_mu 1.604
_exptl_absorpt_correction_T_max 0.9241
_exptl_absorpt_correction_T_min 0.7611
_exptl_absorpt_correction_type multi-scan
_exptl_crystal_colour red
_exptl_crystal_density_diffrn 1.674
_exptl_crystal_density_meas 0
_exptl_crystal_density_method 'not measured'
_exptl_crystal_description 'rectanguar block'
_exptl_crystal_F_000 1984
_exptl_crystal_size_max 0.18
_exptl_crystal_size_mid 0.15
_exptl_crystal_size_min 0.05
_refine_diff_density_max 2.248
_refine_diff_density_min -0.350
_refine_diff_density_rms 0.090
_refine_ls_abs_structure_details 'Flack H D (1983), Acta Cryst. A39, 876-881'
_refine_ls_abs_structure_Flack -0.009(13)
_refine_ls_extinction_method none
_refine_ls_goodness_of_fit_ref 1.045
_refine_ls_hydrogen_treatment refall
_refine_ls_matrix_type full
_refine_ls_number_parameters 665
_refine_ls_number_reflns 9357
_refine_ls_number_restraints 0
_refine_ls_restrained_S_all 1.045
_refine_ls_R_factor_all 0.0314
_refine_ls_R_factor_gt 0.0280
_refine_ls_shift/su_max 0.005
_refine_ls_shift/su_mean 0.000
_refine_ls_structure_factor_coef Fsqd
_refine_ls_weighting_details 'calc w=1/[\s^2^(Fo^2^)+(0.0415P)^2^+0.0000P] where P=(Fo^2^+2Fc^2^)/3'
_refine_ls_weighting_scheme calc
_refine_ls_wR_factor_gt 0.0644
_refine_ls_wR_factor_ref 0.0656
_reflns_number_gt 8751
_reflns_number_total 9357
_reflns_threshold_expression >2sigma(I)
_cod_data_source_file jo0526136si20060103_032210.cif
_cod_database_code 4021577

loop_
_symmetry_equiv_pos_as_xyz
'x, y, z'
'-x+1/2, -y, z+1/2'
'-x, y+1/2, -z+1/2'
'x+1/2, -y+1/2, -z'

loop_
_atom_site_label
_atom_site_type_symbol
_atom_site_fract_x
_atom_site_fract_y
_atom_site_fract_z
_atom_site_U_iso_or_equiv
_atom_site_adp_type
_atom_site_occupancy
_atom_site_symmetry_multiplicity
_atom_site_calc_flag
Pd1 Pd 0.24439(2) 0.574865(11) 0.205172(11) 0.01758(5) Uani 1 1 d
Fe1 Fe 0.36136(4) 0.38449(2) 0.35071(2) 0.01721(9) Uani 1 1 d
P1 P 0.35098(8) 0.56525(4) 0.30225(4) 0.01639(14) Uani 1 1 d
O1 O 0.0260(2) 0.38947(12) 0.25260(11) 0.0221(5) Uani 1 1 d
N1 N 0.1415(2) 0.47832(13) 0.20909(12) 0.0179(5) Uani 1 1 d
C1 C 0.1238(3) 0.43926(15) 0.25814(15) 0.0180(6) Uani 1 1 d
C2 C -0.0490(4) 0.40604(19) 0.19386(17) 0.0232(7) Uani 1 1 d
C3 C 0.0528(3) 0.45014(16) 0.15614(15) 0.0182(6) Uani 1 1 d
C4 C 0.1359(3) 0.41097(17) 0.10371(15) 0.0209(6) Uani 1 1 d
C5 C 0.0382(4) 0.3971(2) 0.04766(18) 0.0291(8) Uani 1 1 d
C6 C 0.2578(4) 0.45334(19) 0.07929(17) 0.0296(7) Uani 1 1 d
C7 C 0.1899(4) 0.3420(2) 0.1297(2) 0.0321(8) Uani 1 1 d
C11 C 0.0342(4) 0.6654(2) 0.14641(19) 0.0269(7) Uani 1 1 d
C12 C 0.1492(4) 0.62450(18) 0.11765(16) 0.0257(7) Uani 1 1 d
C13 C 0.2856(3) 0.64530(17) 0.12795(17) 0.0233(7) Uani 1 1 d
C14 C 0.3137(3) 0.67752(17) 0.18773(17) 0.0240(7) Uani 1 1 d
C15 C 0.2064(4) 0.72684(18) 0.21583(19) 0.0266(7) Uani 1 1 d
C16 C 0.0851(4) 0.73538(19) 0.16970(19) 0.0283(8) Uani 1 1 d
C21 C 0.2941(3) 0.63089(15) 0.35944(15) 0.0191(6) Uani 1 1 d
C22 C 0.3600(4) 0.69504(17) 0.36326(16) 0.0256(7) Uani 1 1 d
C23 C 0.3117(4) 0.74618(18) 0.40487(18) 0.0312(8) Uani 1 1 d
C24 C 0.1971(4) 0.73342(19) 0.44182(18) 0.0318(8) Uani 1 1 d
C25 C 0.1289(4) 0.67087(19) 0.43742(18) 0.0289(8) Uani 1 1 d
C26 C 0.1764(4) 0.61989(17) 0.39700(16) 0.0246(7) Uani 1 1 d
C31 C 0.5383(3) 0.57283(16) 0.30163(15) 0.0182(6) Uani 1 1 d
C32 C 0.6051(3) 0.56341(16) 0.24320(16) 0.0202(6) Uani 1 1 d
C33 C 0.7483(4) 0.56716(17) 0.23968(16) 0.0237(6) Uani 1 1 d
C34 C 0.8240(4) 0.58124(17) 0.29421(17) 0.0264(7) Uani 1 1 d
C35 C 0.7568(4) 0.59135(17) 0.35244(17) 0.0248(7) Uani 1 1 d
C36 C 0.6148(3) 0.58718(16) 0.35599(16) 0.0202(6) Uani 1 1 d
C41 C 0.3021(3) 0.48653(16) 0.34238(14) 0.0170(6) Uani 1 1 d
C42 C 0.3293(4) 0.46895(15) 0.40755(14) 0.0198(6) Uani 1 1 d
C43 C 0.2395(4) 0.41476(16) 0.42605(15) 0.0227(6) Uani 1 1 d
C44 C 0.1561(4) 0.39695(16) 0.37310(15) 0.0221(6) Uani 1 1 d
C45 C 0.1919(3) 0.44062(15) 0.32073(15) 0.0178(6) Uani 1 1 d
C51 C 0.3973(3) 0.29323(15) 0.30132(17) 0.0224(7) Uani 1 1 d
C52 C 0.4964(3) 0.34441(15) 0.28321(15) 0.0203(6) Uani 1 1 d
C53 C 0.5698(3) 0.36448(16) 0.33947(16) 0.0207(6) Uani 1 1 d
C54 C 0.5153(3) 0.32719(17) 0.39279(16) 0.0219(7) Uani 1 1 d
C55 C 0.4092(3) 0.28287(16) 0.36852(18) 0.0241(7) Uani 1 1 d
C56 C 0.3033(4) 0.25179(19) 0.2596(2) 0.0335(9) Uani 1 1 d
C57 C 0.5276(4) 0.3696(2) 0.21688(17) 0.0272(7) Uani 1 1 d
C58 C 0.6924(4) 0.41145(18) 0.34189(18) 0.0243(7) Uani 1 1 d
C59 C 0.5657(4) 0.3300(2) 0.4599(2) 0.0320(8) Uani 1 1 d
C60 C 0.3284(5) 0.2314(2) 0.4083(2) 0.0364(9) Uani 1 1 d
Sb1 Sb 0.66824(2) 0.513815(11) 0.035676(10) 0.02200(5) Uani 1 1 d
F1 F 0.7092(3) 0.43671(12) 0.08676(11) 0.0446(6) Uani 1 1 d
F2 F 0.8083(2) 0.49031(11) -0.02205(9) 0.0318(5) Uani 1 1 d
F3 F 0.5429(2) 0.46121(13) -0.01140(12) 0.0442(6) Uani 1 1 d
F4 F 0.6256(2) 0.59212(11) -0.01355(11) 0.0367(5) Uani 1 1 d
F5 F 0.5321(2) 0.54020(13) 0.09432(10) 0.0354(5) Uani 1 1 d
F6 F 0.7992(2) 0.56505(12) 0.08238(10) 0.0341(5) Uani 1 1 d
H2A H -0.116(4) 0.428(2) 0.2059(19) 0.029(11) Uiso 1 1 d
H2B H -0.071(4) 0.367(2) 0.174(2) 0.030(11) Uiso 1 1 d
H3 H 0.008(4) 0.487(2) 0.1409(19) 0.027(10) Uiso 1 1 d
H5A H 0.077(4) 0.374(2) 0.017(2) 0.028(11) Uiso 1 1 d
H5B H -0.055(5) 0.376(2) 0.062(2) 0.037(12) Uiso 1 1 d
H5C H 0.008(5) 0.442(3) 0.035(2) 0.055(14) Uiso 1 1 d
H6A H 0.228(5) 0.501(2) 0.0603(19) 0.037(12) Uiso 1 1 d
H6B H 0.301(4) 0.431(2) 0.040(2) 0.044(12) Uiso 1 1 d
H6C H 0.324(5) 0.474(2) 0.114(2) 0.037(11) Uiso 1 1 d
H7A H 0.251(5) 0.345(2) 0.172(2) 0.043(12) Uiso 1 1 d
H7B H 0.119(5) 0.313(2) 0.146(2) 0.037(12) Uiso 1 1 d
H7C H 0.233(4) 0.316(2) 0.0990(18) 0.026(10) Uiso 1 1 d
H11A H -0.005(4) 0.639(2) 0.1828(18) 0.021(9) Uiso 1 1 d
H11B H -0.011(6) 0.667(3) 0.114(3) 0.062(17) Uiso 1 1 d
H12 H 0.136(4) 0.598(2) 0.0866(19) 0.032(11) Uiso 1 1 d
H13 H 0.351(4) 0.6233(18) 0.1039(16) 0.015(8) Uiso 1 1 d
H14 H 0.406(4) 0.6871(18) 0.2013(17) 0.017(9) Uiso 1 1 d
H15A H 0.245(4) 0.771(2) 0.2304(19) 0.030(10) Uiso 1 1 d
H15B H 0.180(4) 0.712(2) 0.249(2) 0.029(11) Uiso 1 1 d
H16A H 0.124(4) 0.7645(18) 0.1286(17) 0.016(9) Uiso 1 1 d
H16B H 0.017(6) 0.753(3) 0.191(3) 0.062(17) Uiso 1 1 d
H22 H 0.443(4) 0.7045(19) 0.3337(19) 0.027(10) Uiso 1 1 d
H23 H 0.357(4) 0.7851(18) 0.4045(16) 0.013(8) Uiso 1 1 d
H24 H 0.167(4) 0.761(2) 0.4613(19) 0.026(10) Uiso 1 1 d
H25 H 0.055(4) 0.6655(19) 0.4669(18) 0.023(9) Uiso 1 1 d
H26 H 0.132(4) 0.573(2) 0.3998(18) 0.033(11) Uiso 1 1 d
H32 H 0.558(4) 0.5559(17) 0.2108(17) 0.011(8) Uiso 1 1 d
H33 H 0.782(5) 0.567(2) 0.209(2) 0.040(14) Uiso 1 1 d
H34 H 0.927(4) 0.5805(19) 0.2869(17) 0.022(9) Uiso 1 1 d
H35 H 0.800(4) 0.602(2) 0.387(2) 0.030(11) Uiso 1 1 d
H36 H 0.570(4) 0.5933(18) 0.3932(18) 0.017(9) Uiso 1 1 d
H42 H 0.403(3) 0.4876(16) 0.4280(15) 0.005(7) Uiso 1 1 d
H43 H 0.229(4) 0.3981(17) 0.4653(17) 0.018(8) Uiso 1 1 d
H44 H 0.099(5) 0.359(2) 0.364(2) 0.045(13) Uiso 1 1 d
H56A H 0.301(5) 0.203(3) 0.272(2) 0.059(15) Uiso 1 1 d
H56B H 0.335(7) 0.242(3) 0.213(3) 0.09(2) Uiso 1 1 d
H56C H 0.212(6) 0.273(3) 0.253(2) 0.059(15) Uiso 1 1 d
H57A H 0.488(5) 0.340(3) 0.185(2) 0.054(15) Uiso 1 1 d
H57B H 0.538(7) 0.416(4) 0.203(3) 0.10(2) Uiso 1 1 d
H57C H 0.608(6) 0.359(3) 0.205(3) 0.058(16) Uiso 1 1 d
H58A H 0.692(4) 0.440(2) 0.3777(18) 0.023(9) Uiso 1 1 d
H58B H 0.692(4) 0.441(2) 0.3091(17) 0.020(9) Uiso 1 1 d
H58C H 0.776(6) 0.378(3) 0.339(2) 0.062(15) Uiso 1 1 d
H59A H 0.509(5) 0.318(2) 0.491(2) 0.034(12) Uiso 1 1 d
H59B H 0.644(6) 0.300(3) 0.467(2) 0.057(14) Uiso 1 1 d
H59C H 0.577(5) 0.375(3) 0.471(2) 0.056(15) Uiso 1 1 d
H60A H 0.379(6) 0.181(3) 0.397(3) 0.074(18) Uiso 1 1 d
H60B H 0.332(8) 0.253(4) 0.445(3) 0.10(2) Uiso 1 1 d
H60C H 0.259(6) 0.221(2) 0.392(2) 0.044(14) Uiso 1 1 d

loop_
_atom_site_aniso_label
_atom_site_aniso_U_11
_atom_site_aniso_U_22
_atom_site_aniso_U_33
_atom_site_aniso_U_23
_atom_site_aniso_U_13
_atom_site_aniso_U_12
Pd1 0.01891(11) 0.01515(9) 0.01867(10) 0.00209(9) -0.00199(9) -0.00153(9)
Fe1 0.0183(2) 0.01343(19) 0.0199(2) 0.00181(16) -0.00113(17) -0.00098(16)
P1 0.0186(4) 0.0132(3) 0.0173(3) 0.0008(3) -0.0003(3) -0.0011(3)
O1 0.0213(11) 0.0210(11) 0.0240(11) 0.0013(9) -0.0022(9) -0.0034(9)
N1 0.0175(12) 0.0186(11) 0.0176(11) -0.0018(10) -0.0009(10) -0.0005(10)
C1 0.0146(13) 0.0160(14) 0.0235(15) -0.0020(12) 0.0038(12) -0.0009(11)
C2 0.0179(15) 0.0261(17) 0.0255(18) 0.0008(14) -0.0026(13) -0.0015(13)
C3 0.0176(14) 0.0166(14) 0.0204(15) -0.0002(12) -0.0047(12) -0.0015(11)
C4 0.0192(15) 0.0228(16) 0.0208(15) -0.0020(12) 0.0023(12) -0.0018(12)
C5 0.0258(17) 0.036(2) 0.0256(19) -0.0098(16) -0.0008(14) -0.0012(15)
C6 0.0300(18) 0.0324(18) 0.0264(17) -0.0081(14) 0.0088(16) -0.0081(16)
C7 0.035(2) 0.0273(18) 0.034(2) -0.0003(16) -0.0008(17) 0.0099(16)
C11 0.0225(17) 0.0301(18) 0.0280(19) 0.0016(16) -0.0032(15) -0.0042(14)
C12 0.0344(19) 0.0227(16) 0.0199(15) 0.0008(13) -0.0045(15) -0.0018(14)
C13 0.0234(16) 0.0212(15) 0.0253(16) 0.0072(13) 0.0073(13) 0.0047(12)
C14 0.0171(16) 0.0218(15) 0.0330(19) 0.0077(13) -0.0021(13) -0.0021(12)
C15 0.0298(18) 0.0193(15) 0.031(2) -0.0012(14) -0.0036(14) -0.0005(12)
C16 0.0226(17) 0.0260(17) 0.036(2) 0.0007(16) -0.0037(15) 0.0034(13)
C21 0.0227(15) 0.0164(14) 0.0180(14) -0.0018(11) 0.0012(11) 0.0013(11)
C22 0.0322(19) 0.0218(15) 0.0227(16) -0.0008(13) 0.0004(14) -0.0007(14)
C23 0.047(2) 0.0173(16) 0.0296(18) -0.0016(14) 0.0031(16) -0.0057(15)
C24 0.046(2) 0.0235(17) 0.0258(18) -0.0048(15) 0.0056(16) 0.0091(16)
C25 0.0323(19) 0.0267(17) 0.0278(17) 0.0060(14) 0.0082(15) 0.0077(14)
C26 0.0268(16) 0.0203(15) 0.0267(16) 0.0017(13) 0.0003(14) 0.0027(14)
C31 0.0190(13) 0.0148(13) 0.0208(15) 0.0051(13) 0.0017(12) -0.0032(11)
C32 0.0246(16) 0.0144(15) 0.0215(16) 0.0001(12) -0.0014(13) -0.0019(12)
C33 0.0246(15) 0.0242(16) 0.0222(16) 0.0024(13) 0.0049(15) -0.0007(15)
C34 0.0216(16) 0.0257(15) 0.0319(17) 0.0057(15) 0.0012(15) -0.0027(13)
C35 0.0227(16) 0.0249(15) 0.0268(16) 0.0037(13) -0.0075(15) -0.0065(14)
C36 0.0241(16) 0.0185(15) 0.0180(15) 0.0012(12) 0.0006(13) -0.0024(12)
C41 0.0210(14) 0.0131(12) 0.0170(13) 0.0017(12) 0.0017(11) 0.0010(11)
C42 0.0252(16) 0.0179(14) 0.0161(14) 0.0003(11) -0.0017(13) 0.0014(13)
C43 0.0274(16) 0.0230(15) 0.0178(14) 0.0039(12) 0.0034(13) -0.0013(14)
C44 0.0269(16) 0.0176(14) 0.0219(15) -0.0021(12) 0.0018(14) -0.0006(13)
C45 0.0173(14) 0.0153(14) 0.0208(14) 0.0001(11) 0.0021(11) -0.0003(11)
C51 0.0228(15) 0.0127(13) 0.0318(18) 0.0001(13) -0.0059(14) 0.0018(11)
C52 0.0217(15) 0.0151(14) 0.0240(16) -0.0004(13) 0.0008(12) 0.0055(11)
C53 0.0191(15) 0.0189(15) 0.0242(16) 0.0026(12) -0.0036(13) 0.0034(12)
C54 0.0228(16) 0.0182(15) 0.0248(16) 0.0043(13) -0.0026(13) 0.0015(12)
C55 0.0204(16) 0.0176(15) 0.0344(19) 0.0040(14) -0.0030(14) 0.0006(12)
C56 0.037(2) 0.0175(16) 0.046(2) -0.0003(15) -0.0128(18) -0.0016(14)
C57 0.0289(19) 0.0303(19) 0.0223(18) -0.0010(15) -0.0005(14) 0.0042(14)
C58 0.0221(16) 0.0234(16) 0.0273(17) 0.0023(14) -0.0011(14) -0.0009(13)
C59 0.035(2) 0.035(2) 0.0265(19) 0.0073(17) -0.0054(17) -0.0035(16)
C60 0.033(2) 0.0259(19) 0.051(3) 0.0140(17) -0.002(2) -0.0104(17)
Sb1 0.01953(10) 0.02620(10) 0.02028(10) -0.00468(9) 0.00196(8) -0.00140(8)
F1 0.0528(15) 0.0384(13) 0.0425(13) 0.0180(11) 0.0127(11) 0.0072(11)
F2 0.0298(10) 0.0416(11) 0.0240(10) -0.0037(9) 0.0072(8) 0.0078(9)
F3 0.0361(12) 0.0546(15) 0.0419(13) -0.0222(12) 0.0040(10) -0.0166(11)
F4 0.0357(12) 0.0351(12) 0.0394(12) 0.0069(9) -0.0024(10) 0.0078(9)
F5 0.0243(10) 0.0515(14) 0.0303(11) -0.0140(10) 0.0069(9) -0.0011(10)
F6 0.0253(10) 0.0463(13) 0.0305(11) -0.0117(10) -0.0020(8) -0.0094(9)

loop_
_atom_type_symbol
_atom_type_description
_atom_type_scat_dispersion_real
_atom_type_scat_dispersion_imag
_atom_type_scat_source
C C 0.0033 0.0016 'International Tables Vol C Tables 4.2.6.8 and 6.1.1.4'
H H 0.0000 0.0000 'International Tables Vol C Tables 4.2.6.8 and 6.1.1.4'
N N 0.0061 0.0033 'International Tables Vol C Tables 4.2.6.8 and 6.1.1.4'
O O 0.0106 0.0060 'International Tables Vol C Tables 4.2.6.8 and 6.1.1.4'
F F 0.0171 0.0103 'International Tables Vol C Tables 4.2.6.8 and 6.1.1.4'
P P 0.1023 0.0942 'International Tables Vol C Tables 4.2.6.8 and 6.1.1.4'
Fe Fe 0.3463 0.8444 'International Tables Vol C Tables 4.2.6.8 and 6.1.1.4'
Pd Pd -0.9988 1.0072 'International Tables Vol C Tables 4.2.6.8 and 6.1.1.4'
Sb Sb -0.5866 1.5461 'International Tables Vol C Tables 4.2.6.8 and 6.1.1.4'

loop_
_geom_angle_atom_site_label_1
_geom_angle_atom_site_label_2
_geom_angle_atom_site_label_3
_geom_angle
N1 Pd1 C14 167.91(11)
N1 Pd1 C13 132.49(12)
C14 Pd1 C13 38.83(13)
N1 Pd1 C12 102.27(11)
C14 Pd1 C12 66.09(13)
C13 Pd1 C12 36.92(13)
N1 Pd1 P1 96.17(7)
C14 Pd1 P1 94.86(10)
C13 Pd1 P1 129.31(10)
C12 Pd1 P1 159.55(9)
C42 Fe1 C55 133.99(14)
C42 Fe1 C43 40.47(13)
C55 Fe1 C43 105.34(14)
C42 Fe1 C54 107.06(13)
C55 Fe1 C54 40.78(13)
C43 Fe1 C54 104.18(13)
C42 Fe1 C44 68.12(13)
C55 Fe1 C44 106.84(13)
C43 Fe1 C44 40.16(13)
C54 Fe1 C44 131.94(13)
C42 Fe1 C41 40.68(11)
C55 Fe1 C41 173.69(13)
C43 Fe1 C41 68.36(12)
C54 Fe1 C41 138.92(13)
C44 Fe1 C41 68.75(12)
C42 Fe1 C45 68.58(12)
C55 Fe1 C45 137.50(13)
C43 Fe1 C45 67.91(13)
C54 Fe1 C45 171.81(13)
C44 Fe1 C45 40.38(12)
C41 Fe1 C45 41.44(11)
C42 Fe1 C53 111.33(14)
C55 Fe1 C53 67.73(13)
C43 Fe1 C53 134.60(14)
C54 Fe1 C53 40.44(13)
C44 Fe1 C53 172.33(13)
C41 Fe1 C53 116.17(12)
C45 Fe1 C53 147.14(12)
C42 Fe1 C51 174.29(13)
C55 Fe1 C51 40.31(14)
C43 Fe1 C51 136.11(13)
C54 Fe1 C51 68.38(13)
C44 Fe1 C51 112.04(13)
C41 Fe1 C51 145.01(13)
C45 Fe1 C51 115.49(12)
C53 Fe1 C51 67.70(13)
C42 Fe1 C52 142.15(13)
C55 Fe1 C52 67.82(13)
C43 Fe1 C52 172.21(13)
C54 Fe1 C52 68.28(13)
C44 Fe1 C52 143.96(13)
C41 Fe1 C52 118.44(12)
C45 Fe1 C52 119.54(12)
C53 Fe1 C52 40.27(13)
C51 Fe1 C52 40.35(13)
C41 P1 C31 109.50(14)
C41 P1 C21 101.76(14)
C31 P1 C21 104.46(15)
C41 P1 Pd1 111.24(10)
C31 P1 Pd1 116.03(10)
C21 P1 Pd1 112.73(10)
C1 O1 C2 105.3(2)
C1 N1 C3 107.3(2)
C1 N1 Pd1 127.7(2)
C3 N1 Pd1 124.11(19)
N1 C1 O1 116.3(3)
N1 C1 C45 129.8(3)
O1 C1 C45 113.9(3)
O1 C2 C3 103.5(3)
O1 C2 H2A 105(3)
C3 C2 H2A 112(3)
O1 C2 H2B 109(3)
C3 C2 H2B 113(3)
H2A C2 H2B 113(4)
N1 C3 C2 101.2(2)
N1 C3 C4 113.4(2)
C2 C3 C4 115.3(3)
N1 C3 H3 104(3)
C2 C3 H3 109(2)
C4 C3 H3 113(3)
C6 C4 C5 108.6(3)
C6 C4 C7 108.7(3)
C5 C4 C7 109.3(3)
C6 C4 C3 112.0(3)
C5 C4 C3 107.6(3)
C7 C4 C3 110.6(3)
C4 C5 H5A 113(3)
C4 C5 H5B 113(2)
H5A C5 H5B 113(4)
C4 C5 H5C 104(3)
H5A C5 H5C 113(4)
H5B C5 H5C 100(4)
C4 C6 H6A 113(3)
C4 C6 H6B 111(3)
H6A C6 H6B 101(3)
C4 C6 H6C 116(2)
H6A C6 H6C 96(3)
H6B C6 H6C 118(3)
C4 C7 H7A 116(2)
C4 C7 H7B 113(3)
H7A C7 H7B 98(4)
C4 C7 H7C 113(2)
H7A C7 H7C 111(4)
H7B C7 H7C 105(4)
C12 C11 C16 110.9(3)
C12 C11 H11A 109(2)
C16 C11 H11A 110(2)
C12 C11 H11B 95(4)
C16 C11 H11B 114(4)
H11A C11 H11B 117(4)
C13 C12 C11 119.5(3)
C13 C12 Pd1 67.14(19)
C11 C12 Pd1 101.8(2)
C13 C12 H12 116(3)
C11 C12 H12 122(3)
Pd1 C12 H12 115(3)
C12 C13 C14 116.2(3)
C12 C13 Pd1 75.94(19)
C14 C13 Pd1 69.80(18)
C12 C13 H13 116(2)
C14 C13 H13 124(2)
Pd1 C13 H13 104(2)
C13 C14 C15 118.7(3)
C13 C14 Pd1 71.38(18)
C15 C14 Pd1 107.5(2)
C13 C14 H14 122(2)
C15 C14 H14 114(2)
Pd1 C14 H14 115(2)
C14 C15 C16 110.5(3)
C14 C15 H15A 113(2)
C16 C15 H15A 113(2)
C14 C15 H15B 109(3)
C16 C15 H15B 110(3)
H15A C15 H15B 100(4)
C11 C16 C15 110.8(3)
C11 C16 H16A 108.6(18)
C15 C16 H16A 106.7(19)
C11 C16 H16B 105(4)
C15 C16 H16B 108(4)
H16A C16 H16B 118(4)
C22 C21 C26 118.4(3)
C22 C21 P1 121.0(2)
C26 C21 P1 120.4(2)
C21 C22 C23 120.7(3)
C21 C22 H22 119(2)
C23 C22 H22 121(2)
C24 C23 C22 119.5(3)
C24 C23 H23 125(2)
C22 C23 H23 116(2)
C23 C24 C25 120.4(3)
C23 C24 H24 120(3)
C25 C24 H24 119(3)
C26 C25 C24 120.5(3)
C26 C25 H25 125(2)
C24 C25 H25 115(2)
C25 C26 C21 120.4(3)
C25 C26 H26 118(2)
C21 C26 H26 121(2)
C36 C31 C32 119.6(3)
C36 C31 P1 123.0(2)
C32 C31 P1 117.4(2)
C33 C32 C31 120.2(3)
C33 C32 H32 121(2)
C31 C32 H32 118(2)
C34 C33 C32 119.8(3)
C34 C33 H33 120(4)
C32 C33 H33 120(4)
C33 C34 C35 119.9(3)
C33 C34 H34 114(2)
C35 C34 H34 126(2)
C36 C35 C34 120.3(3)
C36 C35 H35 117(3)
C34 C35 H35 123(3)
C35 C36 C31 120.2(3)
C35 C36 H36 121(2)
C31 C36 H36 119(2)
C42 C41 C45 106.6(3)
C42 C41 P1 126.6(2)
C45 C41 P1 124.2(2)
C42 C41 Fe1 68.91(17)
C45 C41 Fe1 69.44(17)
P1 C41 Fe1 140.74(16)
C43 C42 C41 108.8(3)
C43 C42 Fe1 70.16(18)
C41 C42 Fe1 70.42(17)
C43 C42 H42 130(2)
C41 C42 H42 120(2)
Fe1 C42 H42 118(2)
C44 C43 C42 108.6(3)
C44 C43 Fe1 70.18(19)
C42 C43 Fe1 69.37(18)
C44 C43 H43 125(2)
C42 C43 H43 126(2)
Fe1 C43 H43 132(2)
C43 C44 C45 108.4(3)
C43 C44 Fe1 69.7(2)
C45 C44 Fe1 70.08(18)
C43 C44 H44 133(3)
C45 C44 H44 117(3)
Fe1 C44 H44 116(3)
C44 C45 C41 107.5(3)
C44 C45 C1 124.3(3)
C41 C45 C1 128.1(3)
C44 C45 Fe1 69.54(18)
C41 C45 Fe1 69.11(17)
C1 C45 Fe1 128.3(2)
C55 C51 C52 107.7(3)
C55 C51 C56 123.3(3)
C52 C51 C56 128.8(3)
C55 C51 Fe1 69.09(19)
C52 C51 Fe1 69.86(17)
C56 C51 Fe1 130.0(2)
C53 C52 C51 107.8(3)
C53 C52 C57 124.8(3)
C51 C52 C57 127.2(3)
C53 C52 Fe1 69.81(18)
C51 C52 Fe1 69.79(19)
C57 C52 Fe1 129.3(2)
C52 C53 C54 108.6(3)
C52 C53 C58 126.1(3)
C54 C53 C58 125.1(3)
C52 C53 Fe1 69.92(18)
C54 C53 Fe1 69.18(19)
C58 C53 Fe1 131.2(2)
C53 C54 C55 107.0(3)
C53 C54 C59 126.5(3)
C55 C54 C59 126.3(3)
C53 C54 Fe1 70.37(18)
C55 C54 Fe1 69.46(18)
C59 C54 Fe1 128.5(3)
C51 C55 C54 108.8(3)
C51 C55 C60 126.3(3)
C54 C55 C60 124.9(4)
C51 C55 Fe1 70.61(18)
C54 C55 Fe1 69.75(18)
C60 C55 Fe1 127.6(3)
C51 C56 H56A 113(3)
C51 C56 H56B 118(4)
H56A C56 H56B 94(4)
C51 C56 H56C 114(3)
H56A C56 H56C 115(4)
H56B C56 H56C 102(5)
C52 C57 H57A 111(3)
C52 C57 H57B 128(4)
H57A C57 H57B 113(5)
C52 C57 H57C 112(4)
H57A C57 H57C 91(4)
H57B C57 H57C 93(5)
C53 C58 H58A 113(2)
C53 C58 H58B 111(2)
H58A C58 H58B 103(3)
C53 C58 H58C 104(3)
H58A C58 H58C 114(4)
H58B C58 H58C 111(4)
C54 C59 H59A 119(3)
C54 C59 H59B 112(3)
H59A C59 H59B 103(4)
C54 C59 H59C 108(3)
H59A C59 H59C 98(4)
H59B C59 H59C 116(4)
C55 C60 H60A 103(3)
C55 C60 H60B 99(5)
H60A C60 H60B 126(6)
C55 C60 H60C 112(3)
H60A C60 H60C 93(4)
H60B C60 H60C 123(6)
F3 Sb1 F5 91.89(10)
F3 Sb1 F2 90.11(10)
F5 Sb1 F2 177.85(10)
F3 Sb1 F1 90.24(12)
F5 Sb1 F1 89.68(10)
F2 Sb1 F1 91.09(10)
F3 Sb1 F4 90.44(11)
F5 Sb1 F4 89.01(10)
F2 Sb1 F4 90.20(10)
F1 Sb1 F4 178.54(10)
F3 Sb1 F6 178.23(11)
F5 Sb1 F6 89.66(9)
F2 Sb1 F6 88.35(9)
F1 Sb1 F6 88.91(11)
F4 Sb1 F6 90.44(10)

loop_
_geom_bond_atom_site_label_1
_geom_bond_atom_site_label_2
_geom_bond_distance
Pd1 N1 2.120(2)
Pd1 C14 2.128(3)
Pd1 C13 2.149(3)
Pd1 C12 2.262(3)
Pd1 P1 2.2838(8)
Fe1 C42 2.044(3)
Fe1 C55 2.054(3)
Fe1 C43 2.054(3)
Fe1 C54 2.058(3)
Fe1 C44 2.061(4)
Fe1 C41 2.064(3)
Fe1 C45 2.068(3)
Fe1 C53 2.074(3)
Fe1 C51 2.074(3)
Fe1 C52 2.075(3)
P1 C41 1.802(3)
P1 C31 1.824(3)
P1 C21 1.829(3)
O1 C1 1.357(4)
O1 C2 1.462(4)
N1 C1 1.284(4)
N1 C3 1.503(4)
C1 C45 1.465(4)
C2 C3 1.525(5)
C2 H2A 0.81(4)
C2 H2B 0.90(4)
C3 C4 1.557(4)
C3 H3 0.89(4)
C4 C6 1.528(5)
C4 C5 1.530(5)
C4 C7 1.533(5)
C5 H5A 0.87(4)
C5 H5B 1.04(4)
C5 H5C 0.95(5)
C6 H6A 1.04(4)
C6 H6B 1.01(4)
C6 H6C 1.04(4)
C7 H7A 1.06(5)
C7 H7B 0.95(5)
C7 H7C 0.92(4)
C11 C12 1.494(5)
C11 C16 1.522(5)
C11 H11A 0.99(4)
C11 H11B 0.80(6)
C12 C13 1.401(5)
C12 H12 0.84(4)
C13 C14 1.422(5)
C13 H13 0.91(4)
C14 C15 1.530(5)
C14 H14 0.96(4)
C15 C16 1.530(5)
C15 H15A 0.98(4)
C15 H15B 0.80(4)
C16 H16A 1.09(4)
C16 H16B 0.86(6)
C21 C22 1.398(5)
C21 C26 1.403(5)
C22 C23 1.398(5)
C22 H22 1.03(4)
C23 C24 1.376(6)
C23 H23 0.87(4)
C24 C25 1.382(5)
C24 H24 0.74(4)
C25 C26 1.378(5)
C25 H25 0.95(4)
C26 H26 1.00(4)
C31 C36 1.385(4)
C31 C32 1.394(5)
C32 C33 1.394(5)
C32 H32 0.83(4)
C33 C34 1.382(5)
C33 H33 0.72(4)
C34 C35 1.393(5)
C34 H34 1.02(4)
C35 C36 1.383(5)
C35 H35 0.86(4)
C36 H36 0.90(4)
C41 C42 1.428(4)
C41 C45 1.462(4)
C42 C43 1.417(4)
C42 H42 0.90(3)
C43 C44 1.413(5)
C43 H43 0.89(4)
C44 C45 1.425(4)
C44 H44 0.94(5)
C51 C55 1.422(5)
C51 C52 1.431(5)
C51 C56 1.495(5)
C52 C53 1.428(5)
C52 C57 1.500(5)
C53 C54 1.428(5)
C53 C58 1.498(5)
C54 C55 1.433(5)
C54 C59 1.485(5)
C55 C60 1.515(5)
C56 H56A 0.98(5)
C56 H56B 1.03(6)
C56 H56C 0.99(5)
C57 H57A 0.96(5)
C57 H57B 0.94(8)
C57 H57C 0.85(6)
C58 H58A 0.93(4)
C58 H58B 0.89(4)
C58 H58C 1.04(5)
C59 H59A 0.87(5)
C59 H59B 0.96(5)
C59 H59C 0.90(5)
C60 H60A 1.11(6)
C60 H60B 0.87(7)
C60 H60C 0.79(5)
Sb1 F3 1.866(2)
Sb1 F5 1.872(2)
Sb1 F2 1.8731(19)
Sb1 F1 1.876(2)
Sb1 F4 1.877(2)
Sb1 F6 1.884(2)

loop_
_geom_torsion_atom_site_label_1
_geom_torsion_atom_site_label_2
_geom_torsion_atom_site_label_3
_geom_torsion_atom_site_label_4
_geom_torsion
N1 Pd1 P1 C41 -2.49(12)
C14 Pd1 P1 C41 172.55(14)
C13 Pd1 P1 C41 -167.65(15)
C12 Pd1 P1 C41 152.0(3)
N1 Pd1 P1 C31 123.55(13)
C14 Pd1 P1 C31 -61.41(15)
C13 Pd1 P1 C31 -41.61(17)
C12 Pd1 P1 C31 -82.0(3)
N1 Pd1 P1 C21 -116.06(13)
C14 Pd1 P1 C21 58.98(15)
C13 Pd1 P1 C21 78.78(16)
C12 Pd1 P1 C21 38.4(3)
C14 Pd1 N1 C1 -141.2(5)
C13 Pd1 N1 C1 178.9(2)
C12 Pd1 N1 C1 -156.6(3)
P1 Pd1 N1 C1 14.5(3)
C14 Pd1 N1 C3 26.7(7)
C13 Pd1 N1 C3 -13.2(3)
C12 Pd1 N1 C3 11.3(2)
P1 Pd1 N1 C3 -177.6(2)
C3 N1 C1 O1 -5.8(3)
Pd1 N1 C1 O1 163.72(19)
C3 N1 C1 C45 175.4(3)
Pd1 N1 C1 C45 -15.1(5)
C2 O1 C1 N1 -11.1(3)
C2 O1 C1 C45 167.9(3)
C1 O1 C2 C3 22.3(3)
C1 N1 C3 C2 19.1(3)
Pd1 N1 C3 C2 -150.9(2)
C1 N1 C3 C4 -104.9(3)
Pd1 N1 C3 C4 85.1(3)
O1 C2 C3 N1 -24.5(3)
O1 C2 C3 C4 98.2(3)
N1 C3 C4 C6 -50.5(4)
C2 C3 C4 C6 -166.4(3)
N1 C3 C4 C5 -169.7(3)
C2 C3 C4 C5 74.3(4)
N1 C3 C4 C7 70.9(3)
C2 C3 C4 C7 -45.1(4)
C16 C11 C12 C13 14.3(5)
C16 C11 C12 Pd1 84.6(3)
N1 Pd1 C12 C13 -149.5(2)
C14 Pd1 C12 C13 34.0(2)
P1 Pd1 C12 C13 56.6(4)
N1 Pd1 C12 C11 93.3(2)
C14 Pd1 C12 C11 -83.2(2)
C13 Pd1 C12 C11 -117.2(3)
P1 Pd1 C12 C11 -60.7(4)
C11 C12 C13 C14 32.3(5)
Pd1 C12 C13 C14 -58.6(3)
C11 C12 C13 Pd1 91.0(3)
N1 Pd1 C13 C12 42.3(3)
C14 Pd1 C13 C12 -125.3(3)
P1 Pd1 C13 C12 -157.86(17)
N1 Pd1 C13 C14 167.63(18)
C12 Pd1 C13 C14 125.3(3)
P1 Pd1 C13 C14 -32.6(2)
C12 C13 C14 C15 -38.3(4)
Pd1 C13 C14 C15 -100.3(3)
C12 C13 C14 Pd1 62.0(3)
N1 Pd1 C14 C13 -48.9(6)
C12 Pd1 C14 C13 -32.4(2)
P1 Pd1 C14 C13 155.29(18)
N1 Pd1 C14 C15 66.2(7)
C13 Pd1 C14 C15 115.1(3)
C12 Pd1 C14 C15 82.7(2)
P1 Pd1 C14 C15 -89.6(2)
C13 C14 C15 C16 -3.1(4)
Pd1 C14 C15 C16 -81.0(3)
C12 C11 C16 C15 -54.6(4)
C14 C15 C16 C11 48.5(4)
C41 P1 C21 C22 151.8(3)
C31 P1 C21 C22 37.8(3)
Pd1 P1 C21 C22 -89.0(3)
C41 P1 C21 C26 -33.3(3)
C31 P1 C21 C26 -147.2(3)
Pd1 P1 C21 C26 86.0(3)
C26 C21 C22 C23 1.7(5)
P1 C21 C22 C23 176.8(3)
C21 C22 C23 C24 -0.8(6)
C22 C23 C24 C25 -0.8(6)
C23 C24 C25 C26 1.4(6)
C24 C25 C26 C21 -0.4(5)
C22 C21 C26 C25 -1.2(5)
P1 C21 C26 C25 -176.3(3)
C41 P1 C31 C36 -71.4(3)
C21 P1 C31 C36 37.0(3)
Pd1 P1 C31 C36 161.7(2)
C41 P1 C31 C32 108.5(3)
C21 P1 C31 C32 -143.2(2)
Pd1 P1 C31 C32 -18.4(3)
C36 C31 C32 C33 1.2(5)
P1 C31 C32 C33 -178.7(3)
C31 C32 C33 C34 -0.9(5)
C32 C33 C34 C35 0.2(5)
C33 C34 C35 C36 0.2(5)
C34 C35 C36 C31 0.1(5)
C32 C31 C36 C35 -0.7(5)
P1 C31 C36 C35 179.1(3)
C31 P1 C41 C42 61.8(3)
C21 P1 C41 C42 -48.3(3)
Pd1 P1 C41 C42 -168.6(2)
C31 P1 C41 C45 -139.0(2)
C21 P1 C41 C45 110.9(3)
Pd1 P1 C41 C45 -9.4(3)
C31 P1 C41 Fe1 -39.7(3)
C21 P1 C41 Fe1 -149.8(3)
Pd1 P1 C41 Fe1 89.9(3)
C55 Fe1 C41 C42 34.2(12)
C43 Fe1 C41 C42 37.4(2)
C54 Fe1 C41 C42 -49.5(3)
C44 Fe1 C41 C42 80.7(2)
C45 Fe1 C41 C42 118.1(3)
C53 Fe1 C41 C42 -92.9(2)
C51 Fe1 C41 C42 179.2(2)
C52 Fe1 C41 C42 -138.4(2)
C42 Fe1 C41 C45 -118.1(3)
C55 Fe1 C41 C45 -83.9(12)
C43 Fe1 C41 C45 -80.68(19)
C54 Fe1 C41 C45 -167.6(2)
C44 Fe1 C41 C45 -37.39(17)
C53 Fe1 C41 C45 149.03(18)
C51 Fe1 C41 C45 61.0(3)
C52 Fe1 C41 C45 103.52(18)
C42 Fe1 C41 P1 122.5(4)
C55 Fe1 C41 P1 156.7(10)
C43 Fe1 C41 P1 160.0(3)
C54 Fe1 C41 P1 73.1(3)
C44 Fe1 C41 P1 -156.7(3)
C45 Fe1 C41 P1 -119.4(3)
C53 Fe1 C41 P1 29.7(3)
C51 Fe1 C41 P1 -58.3(4)
C52 Fe1 C41 P1 -15.8(3)
C45 C41 C42 C43 -0.4(3)
P1 C41 C42 C43 161.8(2)
Fe1 C41 C42 C43 -59.9(2)
C45 C41 C42 Fe1 59.5(2)
P1 C41 C42 Fe1 -138.4(2)
C55 Fe1 C42 C43 -55.6(3)
C54 Fe1 C42 C43 -92.0(2)
C44 Fe1 C42 C43 37.05(19)
C41 Fe1 C42 C43 119.5(3)
C45 Fe1 C42 C43 80.6(2)
C53 Fe1 C42 C43 -134.7(2)
C51 Fe1 C42 C43 -55.7(14)
C52 Fe1 C42 C43 -168.4(2)
C55 Fe1 C42 C41 -175.07(18)
C43 Fe1 C42 C41 -119.5(3)
C54 Fe1 C42 C41 148.51(19)
C44 Fe1 C42 C41 -82.4(2)
C45 Fe1 C42 C41 -38.84(18)
C53 Fe1 C42 C41 105.8(2)
C51 Fe1 C42 C41 -175.2(13)
C52 Fe1 C42 C41 72.2(3)
C41 C42 C43 C44 0.7(4)
Fe1 C42 C43 C44 -59.4(2)
C41 C42 C43 Fe1 60.0(2)
C42 Fe1 C43 C44 119.9(3)
C55 Fe1 C43 C44 -98.1(2)
C54 Fe1 C43 C44 -140.31(19)
C41 Fe1 C43 C44 82.28(19)
C45 Fe1 C43 C44 37.46(18)
C53 Fe1 C43 C44 -171.74(19)
C51 Fe1 C43 C44 -66.9(3)
C52 Fe1 C43 C44 -126.1(9)
C55 Fe1 C43 C42 142.0(2)
C54 Fe1 C43 C42 99.8(2)
C44 Fe1 C43 C42 -119.9(3)
C41 Fe1 C43 C42 -37.62(19)
C45 Fe1 C43 C42 -82.4(2)
C53 Fe1 C43 C42 68.4(2)
C51 Fe1 C43 C42 173.20(19)
C52 Fe1 C43 C42 114.0(9)
C42 C43 C44 C45 -0.7(4)
Fe1 C43 C44 C45 -59.6(2)
C42 C43 C44 Fe1 58.9(2)
C42 Fe1 C44 C43 -37.32(18)
C55 Fe1 C44 C43 94.0(2)
C54 Fe1 C44 C43 56.3(2)
C41 Fe1 C44 C43 -81.21(19)
C45 Fe1 C44 C43 -119.5(3)
C53 Fe1 C44 C43 50.0(10)
C51 Fe1 C44 C43 136.53(19)
C52 Fe1 C44 C43 169.3(2)
C42 Fe1 C44 C45 82.23(19)
C55 Fe1 C44 C45 -146.44(19)
C43 Fe1 C44 C45 119.5(3)
C54 Fe1 C44 C45 175.90(19)
C41 Fe1 C44 C45 38.34(17)
C53 Fe1 C44 C45 169.6(9)
C51 Fe1 C44 C45 -103.9(2)
C52 Fe1 C44 C45 -71.2(3)
C43 C44 C45 C41 0.4(4)
Fe1 C44 C45 C41 -58.9(2)
C43 C44 C45 C1 -177.6(3)
Fe1 C44 C45 C1 123.1(3)
C43 C44 C45 Fe1 59.3(2)
C42 C41 C45 C44 0.0(3)
P1 C41 C45 C44 -162.7(2)
Fe1 C41 C45 C44 59.1(2)
C42 C41 C45 C1 177.9(3)
P1 C41 C45 C1 15.2(4)
Fe1 C41 C45 C1 -122.9(3)
C42 C41 C45 Fe1 -59.2(2)
P1 C41 C45 Fe1 138.2(2)
N1 C1 C45 C44 175.5(3)
O1 C1 C45 C44 -3.3(4)
N1 C1 C45 C41 -2.0(5)
O1 C1 C45 C41 179.1(3)
N1 C1 C45 Fe1 -94.5(4)
O1 C1 C45 Fe1 86.7(3)
C42 Fe1 C45 C44 -80.99(19)
C55 Fe1 C45 C44 51.6(3)
C43 Fe1 C45 C44 -37.27(18)
C54 Fe1 C45 C44 -21.9(10)
C41 Fe1 C45 C44 -119.1(2)
C53 Fe1 C45 C44 -177.5(2)
C51 Fe1 C45 C44 94.7(2)
C52 Fe1 C45 C44 140.20(19)
C42 Fe1 C45 C41 38.14(17)
C55 Fe1 C45 C41 170.7(2)
C43 Fe1 C45 C41 81.85(18)
C54 Fe1 C45 C41 97.2(9)
C44 Fe1 C45 C41 119.1(2)
C53 Fe1 C45 C41 -58.3(3)
C51 Fe1 C45 C41 -146.23(18)
C52 Fe1 C45 C41 -100.68(19)
C42 Fe1 C45 C1 160.8(3)
C55 Fe1 C45 C1 -66.6(3)
C43 Fe1 C45 C1 -155.4(3)
C54 Fe1 C45 C1 -140.1(8)
C44 Fe1 C45 C1 -118.2(3)
C41 Fe1 C45 C1 122.7(3)
C53 Fe1 C45 C1 64.4(4)
C51 Fe1 C45 C1 -23.5(3)
C52 Fe1 C45 C1 22.0(3)
C42 Fe1 C51 C55 0.1(15)
C43 Fe1 C51 C55 -50.5(3)
C54 Fe1 C51 C55 37.64(19)
C44 Fe1 C51 C55 -90.3(2)
C41 Fe1 C51 C55 -174.4(2)
C45 Fe1 C51 C55 -134.48(19)
C53 Fe1 C51 C55 81.4(2)
C52 Fe1 C51 C55 119.1(3)
C42 Fe1 C51 C52 -119.0(14)
C55 Fe1 C51 C52 -119.1(3)
C43 Fe1 C51 C52 -169.6(2)
C54 Fe1 C51 C52 -81.5(2)
C44 Fe1 C51 C52 150.56(18)
C41 Fe1 C51 C52 66.5(3)
C45 Fe1 C51 C52 106.41(19)
C53 Fe1 C51 C52 -37.71(18)
C42 Fe1 C51 C56 116.6(13)
C55 Fe1 C51 C56 116.5(4)
C43 Fe1 C51 C56 66.0(4)
C54 Fe1 C51 C56 154.2(4)
C44 Fe1 C51 C56 26.2(4)
C41 Fe1 C51 C56 -57.9(4)
C45 Fe1 C51 C56 -18.0(4)
C53 Fe1 C51 C56 -162.1(4)
C52 Fe1 C51 C56 -124.4(4)
C55 C51 C52 C53 0.8(4)
C56 C51 C52 C53 -174.5(3)
Fe1 C51 C52 C53 59.7(2)
C55 C51 C52 C57 176.4(3)
C56 C51 C52 C57 1.2(6)
Fe1 C51 C52 C57 -124.6(3)
C55 C51 C52 Fe1 -58.9(2)
C56 C51 C52 Fe1 125.8(4)
C42 Fe1 C52 C53 53.0(3)
C55 Fe1 C52 C53 -81.3(2)
C43 Fe1 C52 C53 -52.0(10)
C54 Fe1 C52 C53 -37.14(19)
C44 Fe1 C52 C53 -169.6(2)
C41 Fe1 C52 C53 97.9(2)
C45 Fe1 C52 C53 145.56(18)
C51 Fe1 C52 C53 -118.9(3)
C42 Fe1 C52 C51 171.9(2)
C55 Fe1 C52 C51 37.61(19)
C43 Fe1 C52 C51 66.9(10)
C54 Fe1 C52 C51 81.7(2)
C44 Fe1 C52 C51 -50.7(3)
C41 Fe1 C52 C51 -143.27(18)
C45 Fe1 C52 C51 -95.6(2)
C53 Fe1 C52 C51 118.9(3)
C42 Fe1 C52 C57 -66.0(4)
C55 Fe1 C52 C57 159.7(3)
C43 Fe1 C52 C57 -171.0(9)
C54 Fe1 C52 C57 -156.1(3)
C44 Fe1 C52 C57 71.4(4)
C41 Fe1 C52 C57 -21.1(4)
C45 Fe1 C52 C57 26.6(4)
C53 Fe1 C52 C57 -119.0(4)
C51 Fe1 C52 C57 122.1(4)
C51 C52 C53 C54 -1.2(4)
C57 C52 C53 C54 -177.0(3)
Fe1 C52 C53 C54 58.5(2)
C51 C52 C53 C58 173.4(3)
C57 C52 C53 C58 -2.4(5)
Fe1 C52 C53 C58 -126.9(3)
C51 C52 C53 Fe1 -59.7(2)
C57 C52 C53 Fe1 124.5(3)
C42 Fe1 C53 C52 -148.27(18)
C55 Fe1 C53 C52 81.5(2)
C43 Fe1 C53 C52 171.37(18)
C54 Fe1 C53 C52 120.2(3)
C44 Fe1 C53 C52 127.4(9)
C41 Fe1 C53 C52 -103.94(19)
C45 Fe1 C53 C52 -65.1(3)
C51 Fe1 C53 C52 37.79(19)
C42 Fe1 C53 C54 91.6(2)
C55 Fe1 C53 C54 -38.7(2)
C43 Fe1 C53 C54 51.2(3)
C44 Fe1 C53 C54 7.2(10)
C41 Fe1 C53 C54 135.90(19)
C45 Fe1 C53 C54 174.8(2)
C51 Fe1 C53 C54 -82.4(2)
C52 Fe1 C53 C54 -120.2(3)
C42 Fe1 C53 C58 -27.4(4)
C55 Fe1 C53 C58 -157.6(4)
C43 Fe1 C53 C58 -67.7(4)
C54 Fe1 C53 C58 -118.9(4)
C44 Fe1 C53 C58 -111.7(9)
C41 Fe1 C53 C58 17.0(4)
C45 Fe1 C53 C58 55.8(4)
C51 Fe1 C53 C58 158.7(4)
C52 Fe1 C53 C58 120.9(4)
C52 C53 C54 C55 1.1(4)
C58 C53 C54 C55 -173.5(3)
Fe1 C53 C54 C55 60.1(2)
C52 C53 C54 C59 177.1(3)
C58 C53 C54 C59 2.4(6)
Fe1 C53 C54 C59 -124.0(4)
C52 C53 C54 Fe1 -59.0(2)
C58 C53 C54 Fe1 126.4(3)
C42 Fe1 C54 C53 -103.1(2)
C55 Fe1 C54 C53 117.8(3)
C43 Fe1 C54 C53 -145.08(19)
C44 Fe1 C54 C53 -178.70(19)
C41 Fe1 C54 C53 -71.9(3)
C45 Fe1 C54 C53 -159.7(8)
C51 Fe1 C54 C53 80.5(2)
C52 Fe1 C54 C53 36.98(19)
C42 Fe1 C54 C55 139.2(2)
C43 Fe1 C54 C55 97.2(2)
C44 Fe1 C54 C55 63.5(3)
C41 Fe1 C54 C55 170.4(2)
C45 Fe1 C54 C55 82.5(9)
C53 Fe1 C54 C55 -117.8(3)
C51 Fe1 C54 C55 -37.2(2)
C52 Fe1 C54 C55 -80.8(2)
C42 Fe1 C54 C59 18.5(4)
C55 Fe1 C54 C59 -120.7(4)
C43 Fe1 C54 C59 -23.5(3)
C44 Fe1 C54 C59 -57.1(4)
C41 Fe1 C54 C59 49.7(4)
C45 Fe1 C54 C59 -38.1(11)
C53 Fe1 C54 C59 121.6(4)
C51 Fe1 C54 C59 -157.9(4)
C52 Fe1 C54 C59 158.6(4)
C52 C51 C55 C54 -0.1(4)
C56 C51 C55 C54 175.5(3)
Fe1 C51 C55 C54 -59.5(2)
C52 C51 C55 C60 -177.6(3)
C56 C51 C55 C60 -2.0(6)
Fe1 C51 C55 C60 123.0(4)
C52 C51 C55 Fe1 59.4(2)
C56 C51 C55 Fe1 -125.0(3)
C53 C54 C55 C51 -0.6(4)
C59 C54 C55 C51 -176.6(3)
Fe1 C54 C55 C51 60.0(2)
C53 C54 C55 C60 176.9(3)
C59 C54 C55 C60 0.9(6)
Fe1 C54 C55 C60 -122.4(4)
C53 C54 C55 Fe1 -60.7(2)
C59 C54 C55 Fe1 123.4(4)
C42 Fe1 C55 C51 -180.0(2)
C43 Fe1 C55 C51 146.3(2)
C54 Fe1 C55 C51 -119.6(3)
C44 Fe1 C55 C51 104.4(2)
C41 Fe1 C55 C51 149.4(11)
C45 Fe1 C55 C51 72.4(3)
C53 Fe1 C55 C51 -81.3(2)
C52 Fe1 C55 C51 -37.65(19)
C42 Fe1 C55 C54 -60.3(3)
C43 Fe1 C55 C54 -94.1(2)
C44 Fe1 C55 C54 -135.9(2)
C41 Fe1 C55 C54 -91.0(12)
C45 Fe1 C55 C54 -167.9(2)
C53 Fe1 C55 C54 38.3(2)
C51 Fe1 C55 C54 119.6(3)
C52 Fe1 C55 C54 82.0(2)
C42 Fe1 C55 C60 58.7(4)
C43 Fe1 C55 C60 24.9(4)
C54 Fe1 C55 C60 119.0(4)
C44 Fe1 C55 C60 -16.9(4)
C41 Fe1 C55 C60 28.0(14)
C45 Fe1 C55 C60 -48.9(4)
C53 Fe1 C55 C60 157.3(4)
C51 Fe1 C55 C60 -121.4(4)
C52 Fe1 C55 C60 -159.0(4)
